data_4503304
loop_
_publ_author_name
'Chandran, Sreekant K.'
'Nath, Naba K.'
'Roy, Saikat'
'Nangia, Ashwini'

_publ_section_title
;
 Polymorphism in Fuchsones
;
_journal_issue 1
_journal_name_full 'Crystal Growth &amp; Design'
_journal_page_first 140
_journal_paper_doi 10.1021/cg700977w
_journal_volume 8
_journal_year 2008
_chemical_formula_sum 'C27 H30 O'
_chemical_formula_weight 370.51
_chemical_name_common 2,6-Ditertiarybutylfuchsone
_chemical_name_systematic
; 
 2,6-Ditertiarybutyl-4-(diphenylmethylene)-cyclohexa-2,5-dienone 
;
_space_group_IT_number 14
_symmetry_cell_setting monoclinic
_symmetry_space_group_name_Hall '-P 2ybc'
_symmetry_space_group_name_H-M 'P 1 21/c 1'
_atom_sites_solution_hydrogens geom
_atom_sites_solution_primary direct
_atom_sites_solution_secondary difmap
_audit_creation_method SHELXL-97
_cell_angle_alpha 90.00
_cell_angle_beta 95.41(3)
_cell_angle_gamma 90.00
_cell_formula_units_Z 4
_cell_length_a 10.187(2)
_cell_length_b 17.517(4)
_cell_length_c 12.322(3)
_cell_measurement_reflns_used 5786
_cell_measurement_temperature 100(2)
_cell_measurement_theta_max 25.98
_cell_measurement_theta_min 2.32
_cell_volume 2189.0(9)
_computing_cell_refinement 'Bruker SMART'
_computing_data_collection 'Bruker SMART'
_computing_data_reduction 'Bruker SAINT'
_computing_molecular_graphics 'Bruker SHELXTL'
_computing_publication_material 'Bruker SHELXTL'
_computing_structure_refinement 'SHELXL-97 (Sheldrick, 1997)'
_computing_structure_solution 'SHELXS-97 (Sheldrick, 1990)'
_diffrn_ambient_temperature 100(2)
_diffrn_measured_fraction_theta_full 1.000
_diffrn_measured_fraction_theta_max 1.000
_diffrn_measurement_device_type 'fine-focus sealed tube'
_diffrn_measurement_method 'phi and omega scans'
_diffrn_radiation_monochromator graphite
_diffrn_radiation_source 'fine-focus sealed tube'
_diffrn_radiation_type MoK\a
_diffrn_radiation_wavelength 0.71073
_diffrn_reflns_av_R_equivalents 0.0208
_diffrn_reflns_av_sigmaI/netI 0.0216
_diffrn_reflns_limit_h_max 12
_diffrn_reflns_limit_h_min -12
_diffrn_reflns_limit_k_max 20
_diffrn_reflns_limit_k_min -20
_diffrn_reflns_limit_l_max 14
_diffrn_reflns_limit_l_min -10
_diffrn_reflns_number 12803
_diffrn_reflns_theta_full 25.00
_diffrn_reflns_theta_max 25.00
_diffrn_reflns_theta_min 2.01
_exptl_absorpt_coefficient_mu 0.066
_exptl_absorpt_correction_type none
_exptl_crystal_colour yellow
_exptl_crystal_density_diffrn 1.124
_exptl_crystal_density_method 'not measured'
_exptl_crystal_description plate
_exptl_crystal_F_000 800
_exptl_crystal_size_max 0.50
_exptl_crystal_size_mid 0.23
_exptl_crystal_size_min 0.20
_refine_diff_density_max 0.248
_refine_diff_density_min -0.186
_refine_diff_density_rms 0.037
_refine_ls_extinction_method none
_refine_ls_goodness_of_fit_ref 1.053
_refine_ls_hydrogen_treatment constr
_refine_ls_matrix_type full
_refine_ls_number_parameters 259
_refine_ls_number_reflns 3850
_refine_ls_number_restraints 0
_refine_ls_restrained_S_all 1.053
_refine_ls_R_factor_all 0.0443
_refine_ls_R_factor_gt 0.0386
_refine_ls_shift/su_max 0.000
_refine_ls_shift/su_mean 0.000
_refine_ls_structure_factor_coef Fsqd
_refine_ls_weighting_details 'calc w=1/[\s^2^(Fo^2^)+(0.0467P)^2^+0.6938P] where P=(Fo^2^+2Fc^2^)/3'
_refine_ls_weighting_scheme calc
_refine_ls_wR_factor_gt 0.0958
_refine_ls_wR_factor_ref 0.0996
_reflns_number_gt 3377
_reflns_number_total 3850
_reflns_threshold_expression >2sigma(I)
_cod_data_source_file cg700977w-file017.cif
_cod_data_source_block an305_m
_cod_depositor_comments
;
The following automatic conversions were performed:

'_symmetry_cell_setting' value 'Monoclinic' changed to 'monoclinic'
according to /home/saulius/struct/CIF-dictionaries/cif_core.dic
dictionary named 'cif_core.dic' version 2.4.1 from 2010-06-29.

Automatic conversion script
Id: cif_fix_values 1715 2011-07-08 13:25:40Z adriana 
;
_cod_original_cell_volume 2189.0(8)
_cod_original_sg_symbol_Hall '-P 2ybc   '
_cod_original_sg_symbol_H-M 'P2(1)/c  '
_cod_database_code 4503304

loop_
_symmetry_equiv_pos_as_xyz
'x, y, z'
'-x, y+1/2, -z+1/2'
'-x, -y, -z'
'x, -y-1/2, z-1/2'

loop_
_atom_site_label
_atom_site_type_symbol
_atom_site_fract_x
_atom_site_fract_y
_atom_site_fract_z
_atom_site_U_iso_or_equiv
_atom_site_adp_type
_atom_site_occupancy
_atom_site_symmetry_multiplicity
_atom_site_calc_flag
_atom_site_refinement_flags
O1 O 0.42752(9) 0.07920(6) 0.83166(8) 0.0313(2) Uani 1 1 d .
C4 C 0.06583(12) 0.10136(7) 0.65938(10) 0.0194(3) Uani 1 1 d .
C6 C 0.28329(12) 0.15720(7) 0.71713(10) 0.0211(3) Uani 1 1 d .
C5 C 0.16583(12) 0.15993(7) 0.65702(10) 0.0205(3) Uani 1 1 d .
H5 H 0.1480 0.2017 0.6115 0.025 Uiso 1 1 calc R
C14 C -0.06852(12) 0.15942(7) 0.49993(10) 0.0208(3) Uani 1 1 d .
C1 C 0.31546(12) 0.08902(8) 0.78674(10) 0.0226(3) Uani 1 1 d .
C8 C -0.16336(11) 0.05321(7) 0.60386(10) 0.0193(3) Uani 1 1 d .
C12 C -0.33579(13) -0.02736(7) 0.51786(11) 0.0255(3) Uani 1 1 d .
H12 H -0.3773 -0.0497 0.4553 0.031 Uiso 1 1 calc R
C7 C -0.04986(12) 0.10445(7) 0.59200(10) 0.0195(3) Uani 1 1 d .
C15 C 0.02537(13) 0.16747(8) 0.42531(10) 0.0243(3) Uani 1 1 d .
H15 H 0.1023 0.1386 0.4335 0.029 Uiso 1 1 calc R
C19 C -0.18425(12) 0.20258(7) 0.48432(10) 0.0236(3) Uani 1 1 d .
H19 H -0.2490 0.1970 0.5322 0.028 Uiso 1 1 calc R
C24 C 0.38544(12) 0.22148(8) 0.71577(11) 0.0246(3) Uani 1 1 d .
C13 C -0.22928(12) 0.02039(7) 0.51041(10) 0.0222(3) Uani 1 1 d .
H13 H -0.2009 0.0309 0.4424 0.027 Uiso 1 1 calc R
C3 C 0.09367(12) 0.03990(7) 0.73640(10) 0.0200(3) Uani 1 1 d .
H3 H 0.0287 0.0033 0.7429 0.024 Uiso 1 1 calc R
C10 C -0.31899(13) -0.00901(8) 0.71130(11) 0.0262(3) Uani 1 1 d .
H10 H -0.3500 -0.0184 0.7786 0.031 Uiso 1 1 calc R
C2 C 0.20886(12) 0.03271(7) 0.79936(10) 0.0207(3) Uani 1 1 d .
C20 C 0.23487(13) -0.03373(8) 0.87959(10) 0.0241(3) Uani 1 1 d .
C17 C -0.10933(14) 0.26120(8) 0.32577(11) 0.0299(3) Uani 1 1 d .
H17 H -0.1226 0.2952 0.2679 0.036 Uiso 1 1 calc R
C11 C -0.38097(13) -0.04207(8) 0.61848(11) 0.0269(3) Uani 1 1 d .
H11 H -0.4529 -0.0741 0.6234 0.032 Uiso 1 1 calc R
C16 C 0.00489(14) 0.21815(8) 0.33913(11) 0.0300(3) Uani 1 1 d .
H16 H 0.0682 0.2233 0.2900 0.036 Uiso 1 1 calc R
C9 C -0.21094(12) 0.03808(7) 0.70462(10) 0.0218(3) Uani 1 1 d .
H9 H -0.1696 0.0599 0.7676 0.026 Uiso 1 1 calc R
C18 C -0.20353(13) 0.25354(8) 0.39848(11) 0.0279(3) Uani 1 1 d .
H18 H -0.2801 0.2827 0.3898 0.033 Uiso 1 1 calc R
C26 C 0.42227(13) 0.25035(8) 0.83266(12) 0.0309(3) Uani 1 1 d .
H26A H 0.3454 0.2709 0.8614 0.046 Uiso 1 1 calc R
H26B H 0.4883 0.2894 0.8318 0.046 Uiso 1 1 calc R
H26C H 0.4561 0.2087 0.8776 0.046 Uiso 1 1 calc R
C27 C 0.33216(13) 0.28955(8) 0.64688(12) 0.0297(3) Uani 1 1 d .
H27A H 0.3111 0.2734 0.5728 0.045 Uiso 1 1 calc R
H27B H 0.3978 0.3290 0.6493 0.045 Uiso 1 1 calc R
H27C H 0.2542 0.3089 0.6754 0.045 Uiso 1 1 calc R
C22 C 0.28140(14) -0.00317(9) 0.99383(11) 0.0321(3) Uani 1 1 d .
H22A H 0.3624 0.0244 0.9910 0.048 Uiso 1 1 calc R
H22B H 0.2953 -0.0451 1.0437 0.048 Uiso 1 1 calc R
H22C H 0.2155 0.0303 1.0181 0.048 Uiso 1 1 calc R
C25 C 0.50990(13) 0.19257(8) 0.66675(12) 0.0300(3) Uani 1 1 d .
H25A H 0.5458 0.1498 0.7083 0.045 Uiso 1 1 calc R
H25B H 0.5742 0.2327 0.6689 0.045 Uiso 1 1 calc R
H25C H 0.4873 0.1772 0.5926 0.045 Uiso 1 1 calc R
C23 C 0.10957(14) -0.08053(8) 0.88995(12) 0.0316(3) Uani 1 1 d .
H23A H 0.1277 -0.1199 0.9435 0.047 Uiso 1 1 calc R
H23B H 0.0810 -0.1033 0.8209 0.047 Uiso 1 1 calc R
H23C H 0.0414 -0.0477 0.9120 0.047 Uiso 1 1 calc R
C21 C 0.34022(15) -0.08719(8) 0.84048(12) 0.0338(3) Uani 1 1 d .
H21A H 0.4205 -0.0592 0.8355 0.051 Uiso 1 1 calc R
H21B H 0.3100 -0.1073 0.7701 0.051 Uiso 1 1 calc R
H21C H 0.3561 -0.1284 0.8914 0.051 Uiso 1 1 calc R

loop_
_atom_site_aniso_label
_atom_site_aniso_U_11
_atom_site_aniso_U_22
_atom_site_aniso_U_33
_atom_site_aniso_U_23
_atom_site_aniso_U_13
_atom_site_aniso_U_12
O1 0.0205(5) 0.0343(6) 0.0378(6) 0.0052(4) -0.0036(4) -0.0002(4)
C4 0.0209(6) 0.0200(6) 0.0180(6) -0.0017(5) 0.0048(5) 0.0017(5)
C6 0.0206(6) 0.0234(7) 0.0200(6) -0.0043(5) 0.0049(5) 0.0006(5)
C5 0.0234(6) 0.0193(7) 0.0193(6) -0.0002(5) 0.0055(5) 0.0017(5)
C14 0.0219(6) 0.0211(7) 0.0192(6) -0.0012(5) 0.0002(5) -0.0031(5)
C1 0.0209(6) 0.0259(7) 0.0211(6) -0.0039(5) 0.0027(5) 0.0027(5)
C8 0.0184(6) 0.0183(6) 0.0212(6) 0.0009(5) 0.0016(5) 0.0036(5)
C12 0.0241(7) 0.0219(7) 0.0292(7) -0.0051(5) -0.0037(5) 0.0009(5)
C7 0.0214(6) 0.0196(6) 0.0183(6) -0.0025(5) 0.0051(5) 0.0020(5)
C15 0.0224(6) 0.0272(7) 0.0235(7) 0.0016(5) 0.0027(5) -0.0002(5)
C19 0.0216(6) 0.0254(7) 0.0239(7) -0.0004(5) 0.0022(5) -0.0014(5)
C24 0.0220(6) 0.0235(7) 0.0285(7) -0.0031(6) 0.0032(5) -0.0019(5)
C13 0.0230(6) 0.0228(7) 0.0210(6) -0.0005(5) 0.0026(5) 0.0043(5)
C3 0.0208(6) 0.0203(6) 0.0196(6) -0.0024(5) 0.0053(5) -0.0014(5)
C10 0.0252(7) 0.0270(7) 0.0269(7) 0.0063(6) 0.0052(5) 0.0004(6)
C2 0.0222(6) 0.0230(7) 0.0173(6) -0.0036(5) 0.0039(5) 0.0031(5)
C20 0.0239(7) 0.0252(7) 0.0231(7) 0.0028(5) 0.0019(5) 0.0027(5)
C17 0.0376(8) 0.0255(7) 0.0256(7) 0.0074(6) -0.0027(6) -0.0043(6)
C11 0.0214(7) 0.0212(7) 0.0376(8) 0.0038(6) 0.0011(6) -0.0032(5)
C16 0.0329(7) 0.0330(8) 0.0249(7) 0.0047(6) 0.0067(6) -0.0056(6)
C9 0.0216(6) 0.0230(7) 0.0205(6) 0.0007(5) 0.0009(5) 0.0003(5)
C18 0.0264(7) 0.0243(7) 0.0317(8) 0.0012(6) -0.0043(6) 0.0016(6)
C26 0.0255(7) 0.0303(8) 0.0364(8) -0.0079(6) 0.0005(6) -0.0040(6)
C27 0.0260(7) 0.0256(7) 0.0378(8) 0.0010(6) 0.0051(6) -0.0060(6)
C22 0.0340(8) 0.0381(9) 0.0233(7) 0.0047(6) -0.0011(6) 0.0025(6)
C25 0.0230(7) 0.0291(8) 0.0392(8) -0.0039(6) 0.0090(6) -0.0051(6)
C23 0.0326(8) 0.0301(8) 0.0316(8) 0.0109(6) 0.0002(6) 0.0001(6)
C21 0.0365(8) 0.0289(8) 0.0364(8) 0.0050(6) 0.0060(6) 0.0081(6)

loop_
_atom_type_symbol
_atom_type_description
_atom_type_scat_dispersion_real
_atom_type_scat_dispersion_imag
_atom_type_scat_source
C C 0.0033 0.0016 'International Tables Vol C Tables 4.2.6.8 and 6.1.1.4'
H H 0.0000 0.0000 'International Tables Vol C Tables 4.2.6.8 and 6.1.1.4'
O O 0.0106 0.0060 'International Tables Vol C Tables 4.2.6.8 and 6.1.1.4'

loop_
_geom_angle_atom_site_label_1
_geom_angle_atom_site_label_2
_geom_angle_atom_site_label_3
_geom_angle
C7 C4 C3 121.93(12)
C7 C4 C5 121.58(12)
C3 C4 C5 116.49(11)
C5 C6 C1 118.75(12)
C5 C6 C24 122.41(12)
C1 C6 C24 118.84(11)
C6 C5 C4 123.62(12)
C6 C5 H5 118.2
C4 C5 H5 118.2
C15 C14 C19 118.44(12)
C15 C14 C7 121.48(11)
C19 C14 C7 120.04(11)
O1 C1 C2 121.02(12)
O1 C1 C6 120.98(12)
C2 C1 C6 118.00(11)
C9 C8 C13 118.17(11)
C9 C8 C7 122.73(11)
C13 C8 C7 119.06(11)
C13 C12 C11 120.10(12)
C13 C12 H12 120.0
C11 C12 H12 120.0
C4 C7 C8 123.24(11)
C4 C7 C14 121.74(11)
C8 C7 C14 115.01(10)
C16 C15 C14 120.48(12)
C16 C15 H15 119.8
C14 C15 H15 119.8
C18 C19 C14 120.72(12)
C18 C19 H19 119.6
C14 C19 H19 119.6
C27 C24 C6 111.82(11)
C27 C24 C26 107.75(11)
C6 C24 C26 109.67(11)
C27 C24 C25 107.46(11)
C6 C24 C25 110.31(11)
C26 C24 C25 109.75(11)
C12 C13 C8 120.87(12)
C12 C13 H13 119.6
C8 C13 H13 119.6
C2 C3 C4 123.56(12)
C2 C3 H3 118.2
C4 C3 H3 118.2
C11 C10 C9 120.32(13)
C11 C10 H10 119.8
C9 C10 H10 119.8
C3 C2 C1 118.82(12)
C3 C2 C20 121.94(12)
C1 C2 C20 119.18(11)
C23 C20 C2 111.41(11)
C23 C20 C21 108.19(12)
C2 C20 C21 110.11(11)
C23 C20 C22 107.28(11)
C2 C20 C22 110.19(11)
C21 C20 C22 109.58(11)
C18 C17 C16 119.90(13)
C18 C17 H17 120.1
C16 C17 H17 120.1
C10 C11 C12 119.89(12)
C10 C11 H11 120.1
C12 C11 H11 120.1
C17 C16 C15 120.33(13)
C17 C16 H16 119.8
C15 C16 H16 119.8
C10 C9 C8 120.62(12)
C10 C9 H9 119.7
C8 C9 H9 119.7
C17 C18 C19 120.12(13)
C17 C18 H18 119.9
C19 C18 H18 119.9
C24 C26 H26A 109.5
C24 C26 H26B 109.5
H26A C26 H26B 109.5
C24 C26 H26C 109.5
H26A C26 H26C 109.5
H26B C26 H26C 109.5
C24 C27 H27A 109.5
C24 C27 H27B 109.5
H27A C27 H27B 109.5
C24 C27 H27C 109.5
H27A C27 H27C 109.5
H27B C27 H27C 109.5
C20 C22 H22A 109.5
C20 C22 H22B 109.5
H22A C22 H22B 109.5
C20 C22 H22C 109.5
H22A C22 H22C 109.5
H22B C22 H22C 109.5
C24 C25 H25A 109.5
C24 C25 H25B 109.5
H25A C25 H25B 109.5
C24 C25 H25C 109.5
H25A C25 H25C 109.5
H25B C25 H25C 109.5
C20 C23 H23A 109.5
C20 C23 H23B 109.5
H23A C23 H23B 109.5
C20 C23 H23C 109.5
H23A C23 H23C 109.5
H23B C23 H23C 109.5
C20 C21 H21A 109.5
C20 C21 H21B 109.5
H21A C21 H21B 109.5
C20 C21 H21C 109.5
H21A C21 H21C 109.5
H21B C21 H21C 109.5

loop_
_geom_bond_atom_site_label_1
_geom_bond_atom_site_label_2
_geom_bond_distance
O1 C1 1.2329(15)
C4 C7 1.3772(18)
C4 C3 1.4455(18)
C4 C5 1.4481(18)
C6 C5 1.3474(18)
C6 C1 1.4888(18)
C6 C24 1.5344(18)
C5 H5 0.9300
C14 C15 1.3950(18)
C14 C19 1.3986(18)
C14 C7 1.4865(17)
C1 C2 1.4859(18)
C8 C9 1.4001(18)
C8 C13 1.4006(18)
C8 C7 1.4818(17)
C12 C13 1.3799(19)
C12 C11 1.387(2)
C12 H12 0.9300
C15 C16 1.3848(19)
C15 H15 0.9300
C19 C18 1.3838(19)
C19 H19 0.9300
C24 C27 1.5330(19)
C24 C26 1.5392(19)
C24 C25 1.5405(19)
C13 H13 0.9300
C3 C2 1.3502(18)
C3 H3 0.9300
C10 C11 1.381(2)
C10 C9 1.3841(18)
C10 H10 0.9300
C2 C20 1.5338(18)
C20 C23 1.5324(19)
C20 C21 1.5357(19)
C20 C22 1.5385(19)
C17 C18 1.380(2)
C17 C16 1.383(2)
C17 H17 0.9300
C11 H11 0.9300
C16 H16 0.9300
C9 H9 0.9300
C18 H18 0.9300
C26 H26A 0.9600
C26 H26B 0.9600
C26 H26C 0.9600
C27 H27A 0.9600
C27 H27B 0.9600
C27 H27C 0.9600
C22 H22A 0.9600
C22 H22B 0.9600
C22 H22C 0.9600
C25 H25A 0.9600
C25 H25B 0.9600
C25 H25C 0.9600
C23 H23A 0.9600
C23 H23B 0.9600
C23 H23C 0.9600
C21 H21A 0.9600
C21 H21B 0.9600
C21 H21C 0.9600

loop_
_cod_related_entry_id
_cod_related_entry_database
_cod_related_entry_code
1 ChemSpider 224314
